data_7034440
loop_
_publ_author_name
'Nitsch, J\"orn'
'Kleeberg, Christian'
'Fr\"ohlich, Roland'
'Steffen, Andreas'

_publ_section_title
;
 Luminescent copper(i) halide and pseudohalide phenanthroline complexes
 revisited: simple structures, complicated excited state behavior.
;
_journal_issue 15
_journal_name_full 'Dalton transactions (Cambridge, England : 2003)'
_journal_page_first 6944
_journal_page_last 6960
_journal_paper_doi 10.1039/c4dt03706e
_journal_volume 44
_journal_year 2015
_chemical_formula_moiety 'C20 H24 Br Cu N2'
_chemical_formula_sum 'C20 H24 Br Cu N2'
_chemical_formula_weight 435.86
_chemical_name_systematic
;
 ?
;
_space_group_IT_number 61
_symmetry_cell_setting orthorhombic
_symmetry_Int_Tables_number 61
_symmetry_space_group_name_Hall '-P 2ac 2ab'
_symmetry_space_group_name_H-M 'P b c a'
_atom_sites_solution_hydrogens geom
_atom_sites_solution_primary direct
_atom_sites_solution_secondary difmap
_audit_creation_method SHELXL-97
_audit_update_record
;
2014-06-02 deposited with the CCDC.
2015-03-17 downloaded from the CCDC.
;
_cell_angle_alpha 90.00
_cell_angle_beta 90.00
_cell_angle_gamma 90.00
_cell_formula_units_Z 8
_cell_length_a 9.6421(3)
_cell_length_b 19.6933(5)
_cell_length_c 19.7231(5)
_cell_measurement_reflns_used 18336
_cell_measurement_temperature 100(2)
_cell_measurement_theta_max 30.83
_cell_measurement_theta_min 2.31
_cell_volume 3745.12(18)
_computing_cell_refinement
;
 CrysAlisPro, Agilent Technologies,
 Version 1.171.35.19 (release 27-10-2011 CrysAlis171 .NET)
 (compiled Oct 27 2011,15:02:11)
;
_computing_data_collection
;
 CrysAlisPro, Agilent Technologies,
 Version 1.171.35.19 (release 27-10-2011 CrysAlis171 .NET)
 (compiled Oct 27 2011,15:02:11)
;
_computing_data_reduction
;
 CrysAlisPro, Agilent Technologies,
 Version 1.171.35.19 (release 27-10-2011 CrysAlis171 .NET)
 (compiled Oct 27 2011,15:02:11)
;
_computing_publication_material
;
 WinGX v1.80.05 (L. J. Farrugia, J. Appl. Cryst., 1999, 32, 837-838.)
;
_computing_structure_refinement
;
 SHELXL-97 (G. M. Sheldrick, Acta Cryst. (2008). A64, 112-122)
;
_computing_structure_solution
;
 SHELXS-97 (G. M. Sheldrick, Acta Cryst. (2008). A64, 112-122)
;
_diffrn_ambient_temperature 100(2)
_diffrn_detector_area_resol_mean 16.1419
_diffrn_measured_fraction_theta_full 0.999
_diffrn_measured_fraction_theta_max 0.999
_diffrn_measurement_device_type 'Oxford Diffraction, Xcalibur, EOS'
_diffrn_measurement_method \w-scan
_diffrn_radiation_monochromator graphite
_diffrn_radiation_source 'Enhance (Mo) X-ray Source'
_diffrn_radiation_type MoK\a
_diffrn_radiation_wavelength 0.71073
_diffrn_reflns_av_R_equivalents 0.0703
_diffrn_reflns_av_sigmaI/netI 0.0240
_diffrn_reflns_limit_h_max 13
_diffrn_reflns_limit_h_min -13
_diffrn_reflns_limit_k_max 27
_diffrn_reflns_limit_k_min -27
_diffrn_reflns_limit_l_max 27
_diffrn_reflns_limit_l_min -27
_diffrn_reflns_number 143456
_diffrn_reflns_theta_full 30.00
_diffrn_reflns_theta_max 30.00
_diffrn_reflns_theta_min 2.31
_exptl_absorpt_coefficient_mu 3.303
_exptl_absorpt_correction_T_max 1.000
_exptl_absorpt_correction_T_min 0.771
_exptl_absorpt_correction_type multi-scan
_exptl_absorpt_process_details
;
 CrysAlisPro, Agilent Technologies,
 Version 1.171.35.19 (release 27-10-2011 CrysAlis171 .NET)
 (compiled Oct 27 2011,15:02:11)
 Empirical absorption correction using spherical harmonics,
 implemented in SCALE3 ABSPACK scaling algorithm.
;
_exptl_crystal_colour 'dark orange'
_exptl_crystal_density_diffrn 1.546
_exptl_crystal_density_method 'not measured'
_exptl_crystal_description block
_exptl_crystal_F_000 1776
_exptl_crystal_size_max 0.48
_exptl_crystal_size_mid 0.44
_exptl_crystal_size_min 0.36
_refine_diff_density_max 0.533
_refine_diff_density_min -0.490
_refine_diff_density_rms 0.083
_refine_ls_extinction_method none
_refine_ls_goodness_of_fit_ref 1.031
_refine_ls_hydrogen_treatment constr
_refine_ls_matrix_type full
_refine_ls_number_parameters 223
_refine_ls_number_reflns 5456
_refine_ls_number_restraints 0
_refine_ls_restrained_S_all 1.031
_refine_ls_R_factor_all 0.0459
_refine_ls_R_factor_gt 0.0309
_refine_ls_shift/su_max 0.003
_refine_ls_shift/su_mean 0.000
_refine_ls_structure_factor_coef Fsqd
_refine_ls_weighting_details 'calc w=1/[\s^2^(Fo^2^)+(0.0226P)^2^+4.2970P] where P=(Fo^2^+2Fc^2^)/3'
_refine_ls_weighting_scheme calc
_refine_ls_wR_factor_gt 0.0606
_refine_ls_wR_factor_ref 0.0652
_reflns_number_gt 4443
_reflns_number_total 5456
_reflns_threshold_expression I>2\s(I)
_cod_data_source_file c4dt03706e2.cif
_cod_data_source_block wb2ck
_cod_depositor_comments 'Adding full bibliography for 7034440--7034442.cif.'
_cod_database_code 7034440

loop_
_symmetry_equiv_pos_as_xyz
'x, y, z'
'-x+1/2, -y, z+1/2'
'x+1/2, -y+1/2, -z'
'-x, y+1/2, -z+1/2'
'-x, -y, -z'
'x-1/2, y, -z-1/2'
'-x-1/2, y-1/2, z'
'x, -y-1/2, z-1/2'

loop_
_atom_site_label
_atom_site_type_symbol
_atom_site_fract_x
_atom_site_fract_y
_atom_site_fract_z
_atom_site_U_iso_or_equiv
_atom_site_adp_type
_atom_site_occupancy
_atom_site_symmetry_multiplicity
_atom_site_calc_flag
_atom_site_refinement_flags
Br1 Br 0.33744(2) 0.178034(10) 0.604964(10) 0.02103(6) Uani 1 1 d .
Cu1 Cu 0.15934(2) 0.103087(11) 0.624683(11) 0.01464(6) Uani 1 1 d .
N2 N 0.13521(15) -0.00189(7) 0.63222(7) 0.0108(3) Uani 1 1 d .
N1 N -0.05191(16) 0.09955(7) 0.60787(7) 0.0125(3) Uani 1 1 d .
C10 C 0.22219(18) -0.05144(9) 0.65102(8) 0.0121(3) Uani 1 1 d .
C9 C 0.1951(2) -0.11984(9) 0.63290(10) 0.0163(4) Uani 1 1 d .
H9 H 0.2575 -0.1546 0.6464 0.020 Uiso 1 1 calc R
C17 C 0.35287(19) -0.03183(9) 0.69026(9) 0.0144(3) Uani 1 1 d .
C18 C 0.3244(2) 0.02477(10) 0.74199(10) 0.0195(4) Uani 1 1 d .
H18A H 0.4111 0.0374 0.7646 0.029 Uiso 1 1 calc R
H18B H 0.2576 0.0086 0.7758 0.029 Uiso 1 1 calc R
H18C H 0.2862 0.0645 0.7186 0.029 Uiso 1 1 calc R
C2 C -0.2741(2) 0.13634(10) 0.56868(10) 0.0217(4) Uani 1 1 d .
H2 H -0.3400 0.1719 0.5642 0.026 Uiso 1 1 calc R
C11 C -0.2336(2) -0.04791(10) 0.52863(9) 0.0175(4) Uani 1 1 d .
H11 H -0.3163 -0.0578 0.5045 0.021 Uiso 1 1 calc R
C4 C -0.20721(19) 0.02031(10) 0.55090(9) 0.0154(4) Uani 1 1 d .
C1 C -0.1472(2) 0.14846(9) 0.60294(9) 0.0157(4) Uani 1 1 d .
C5 C -0.08190(18) 0.03586(9) 0.58462(8) 0.0124(3) Uani 1 1 d .
C13 C -0.1158(2) 0.21811(10) 0.63423(10) 0.0201(4) Uani 1 1 d .
C6 C 0.01636(18) -0.01792(9) 0.59811(8) 0.0111(3) Uani 1 1 d .
C7 C -0.01596(19) -0.08497(9) 0.57809(9) 0.0135(3) Uani 1 1 d .
C16 C -0.0303(3) 0.21092(10) 0.69941(10) 0.0256(5) Uani 1 1 d .
H16A H -0.0794 0.1813 0.7313 0.038 Uiso 1 1 calc R
H16B H -0.0171 0.2558 0.7200 0.038 Uiso 1 1 calc R
H16C H 0.0603 0.1911 0.6886 0.038 Uiso 1 1 calc R
C12 C -0.1420(2) -0.09818(10) 0.54169(9) 0.0171(4) Uani 1 1 d .
H12 H -0.1613 -0.1430 0.5265 0.021 Uiso 1 1 calc R
C15 C -0.0365(2) 0.26018(10) 0.58106(10) 0.0253(4) Uani 1 1 d .
H15A H 0.0524 0.2382 0.5711 0.038 Uiso 1 1 calc R
H15B H -0.0198 0.3059 0.5988 0.038 Uiso 1 1 calc R
H15C H -0.0917 0.2632 0.5394 0.038 Uiso 1 1 calc R
C3 C -0.3018(2) 0.07385(11) 0.54213(10) 0.0205(4) Uani 1 1 d .
H3 H -0.3853 0.0665 0.5176 0.025 Uiso 1 1 calc R
C19 C 0.4136(2) -0.09235(11) 0.72930(11) 0.0276(5) Uani 1 1 d .
H19A H 0.4937 -0.0772 0.7559 0.041 Uiso 1 1 calc R
H19B H 0.4430 -0.1275 0.6971 0.041 Uiso 1 1 calc R
H19C H 0.3429 -0.1110 0.7598 0.041 Uiso 1 1 calc R
C8 C 0.0790(2) -0.13592(9) 0.59603(9) 0.0160(4) Uani 1 1 d .
H8 H 0.0629 -0.1816 0.5826 0.019 Uiso 1 1 calc R
C20 C 0.4610(2) -0.00721(12) 0.63845(10) 0.0245(4) Uani 1 1 d .
H20A H 0.4248 0.0325 0.6143 0.037 Uiso 1 1 calc R
H20B H 0.4804 -0.0436 0.6060 0.037 Uiso 1 1 calc R
H20C H 0.5467 0.0052 0.6621 0.037 Uiso 1 1 calc R
C14 C -0.2512(3) 0.25496(12) 0.65269(14) 0.0377(6) Uani 1 1 d .
H14A H -0.3043 0.2641 0.6113 0.056 Uiso 1 1 calc R
H14B H -0.2294 0.2979 0.6754 0.056 Uiso 1 1 calc R
H14C H -0.3062 0.2263 0.6831 0.056 Uiso 1 1 calc R

loop_
_atom_site_aniso_label
_atom_site_aniso_U_11
_atom_site_aniso_U_22
_atom_site_aniso_U_33
_atom_site_aniso_U_23
_atom_site_aniso_U_13
_atom_site_aniso_U_12
Br1 0.02113(10) 0.01737(9) 0.02458(10) 0.00321(7) -0.00315(8) -0.00856(8)
Cu1 0.01557(11) 0.01313(11) 0.01521(11) -0.00014(8) -0.00105(9) -0.00383(9)
N2 0.0115(7) 0.0115(7) 0.0094(6) 0.0007(5) 0.0007(5) -0.0014(5)
N1 0.0138(7) 0.0137(7) 0.0101(7) 0.0010(5) 0.0016(5) 0.0002(6)
C10 0.0135(8) 0.0123(8) 0.0104(7) 0.0015(6) 0.0023(6) -0.0002(6)
C9 0.0162(9) 0.0124(8) 0.0202(9) -0.0001(7) 0.0033(7) 0.0019(7)
C17 0.0134(8) 0.0155(8) 0.0144(8) 0.0012(7) -0.0022(7) 0.0008(7)
C18 0.0214(10) 0.0197(9) 0.0175(9) -0.0025(7) -0.0043(7) 0.0001(8)
C2 0.0171(10) 0.0240(10) 0.0241(10) 0.0079(8) 0.0005(8) 0.0067(8)
C11 0.0141(9) 0.0270(10) 0.0113(8) 0.0001(7) -0.0003(7) -0.0082(8)
C4 0.0126(8) 0.0231(9) 0.0105(8) 0.0027(7) 0.0018(6) -0.0030(7)
C1 0.0178(9) 0.0151(8) 0.0142(8) 0.0052(7) 0.0038(7) 0.0032(7)
C5 0.0120(8) 0.0163(8) 0.0089(7) 0.0025(6) 0.0027(6) -0.0009(7)
C13 0.0254(10) 0.0145(9) 0.0203(9) 0.0024(7) 0.0028(8) 0.0051(8)
C6 0.0113(8) 0.0135(8) 0.0085(7) 0.0004(6) 0.0020(6) -0.0026(6)
C7 0.0148(9) 0.0151(8) 0.0105(8) -0.0015(6) 0.0033(7) -0.0039(7)
C16 0.0447(14) 0.0147(9) 0.0174(9) -0.0020(7) 0.0004(9) 0.0052(9)
C12 0.0182(10) 0.0194(9) 0.0138(8) -0.0026(7) 0.0030(7) -0.0091(7)
C15 0.0359(12) 0.0185(10) 0.0216(10) 0.0055(8) -0.0018(9) -0.0022(9)
C3 0.0111(9) 0.0319(11) 0.0185(9) 0.0071(8) -0.0017(7) -0.0005(8)
C19 0.0346(13) 0.0212(10) 0.0268(11) 0.0029(8) -0.0138(9) 0.0050(9)
C8 0.0190(9) 0.0109(8) 0.0182(9) -0.0032(7) 0.0034(7) -0.0031(7)
C20 0.0134(9) 0.0408(12) 0.0192(10) 0.0023(9) -0.0012(8) -0.0043(9)
C14 0.0368(13) 0.0267(12) 0.0494(15) -0.0044(11) 0.0093(12) 0.0150(11)

loop_
_atom_type_symbol
_atom_type_description
_atom_type_scat_dispersion_real
_atom_type_scat_dispersion_imag
_atom_type_scat_source
C C 0.0033 0.0016 'International Tables Vol C Tables 4.2.6.8 and 6.1.1.4'
H H 0.0000 0.0000 'International Tables Vol C Tables 4.2.6.8 and 6.1.1.4'
N N 0.0061 0.0033 'International Tables Vol C Tables 4.2.6.8 and 6.1.1.4'
Cu Cu 0.3201 1.2651 'International Tables Vol C Tables 4.2.6.8 and 6.1.1.4'
Br Br -0.2901 2.4595 'International Tables Vol C Tables 4.2.6.8 and 6.1.1.4'

loop_
_geom_angle_atom_site_label_1
_geom_angle_atom_site_label_2
_geom_angle_atom_site_label_3
_geom_angle
N1 Cu1 N2 82.41(6)
N1 Cu1 Br1 137.04(4)
N2 Cu1 Br1 137.07(4)
C10 N2 C6 119.57(15)
C10 N2 Cu1 132.23(12)
C6 N2 Cu1 106.71(11)
C1 N1 C5 119.48(16)
C1 N1 Cu1 131.80(13)
C5 N1 Cu1 107.07(11)
N2 C10 C9 120.46(16)
N2 C10 C17 118.19(15)
C9 C10 C17 121.32(16)
C8 C9 C10 120.23(17)
C8 C9 H9 119.9
C10 C9 H9 119.9
C10 C17 C19 111.85(16)
C10 C17 C18 111.86(15)
C19 C17 C18 107.37(16)
C10 C17 C20 107.58(14)
C19 C17 C20 108.63(17)
C18 C17 C20 109.50(16)
C17 C18 H18A 109.5
C17 C18 H18B 109.5
H18A C18 H18B 109.5
C17 C18 H18C 109.5
H18A C18 H18C 109.5
H18B C18 H18C 109.5
C3 C2 C1 120.27(18)
C3 C2 H2 119.9
C1 C2 H2 119.9
C12 C11 C4 120.75(17)
C12 C11 H11 119.6
C4 C11 H11 119.6
C3 C4 C5 116.78(17)
C3 C4 C11 123.35(18)
C5 C4 C11 119.87(17)
N1 C1 C2 120.48(18)
N1 C1 C13 118.67(17)
C2 C1 C13 120.85(17)
N1 C5 C4 122.54(16)
N1 C5 C6 118.16(16)
C4 C5 C6 119.24(16)
C16 C13 C1 111.15(15)
C16 C13 C14 107.55(18)
C1 C13 C14 110.44(18)
C16 C13 C15 110.73(18)
C1 C13 C15 107.76(16)
C14 C13 C15 109.21(17)
N2 C6 C7 122.59(16)
N2 C6 C5 118.11(15)
C7 C6 C5 119.25(16)
C8 C7 C6 116.97(16)
C8 C7 C12 123.30(17)
C6 C7 C12 119.72(17)
C13 C16 H16A 109.5
C13 C16 H16B 109.5
H16A C16 H16B 109.5
C13 C16 H16C 109.5
H16A C16 H16C 109.5
H16B C16 H16C 109.5
C11 C12 C7 121.06(17)
C11 C12 H12 119.5
C7 C12 H12 119.5
C13 C15 H15A 109.5
C13 C15 H15B 109.5
H15A C15 H15B 109.5
C13 C15 H15C 109.5
H15A C15 H15C 109.5
H15B C15 H15C 109.5
C2 C3 C4 120.19(18)
C2 C3 H3 119.9
C4 C3 H3 119.9
C17 C19 H19A 109.5
C17 C19 H19B 109.5
H19A C19 H19B 109.5
C17 C19 H19C 109.5
H19A C19 H19C 109.5
H19B C19 H19C 109.5
C9 C8 C7 120.06(17)
C9 C8 H8 120.0
C7 C8 H8 120.0
C17 C20 H20A 109.5
C17 C20 H20B 109.5
H20A C20 H20B 109.5
C17 C20 H20C 109.5
H20A C20 H20C 109.5
H20B C20 H20C 109.5
C13 C14 H14A 109.5
C13 C14 H14B 109.5
H14A C14 H14B 109.5
C13 C14 H14C 109.5
H14A C14 H14C 109.5
H14B C14 H14C 109.5

loop_
_geom_bond_atom_site_label_1
_geom_bond_atom_site_label_2
_geom_bond_distance
Br1 Cu1 2.2975(3)
Cu1 N1 2.0649(16)
Cu1 N2 2.0857(14)
N2 C10 1.339(2)
N2 C6 1.366(2)
N1 C1 1.335(2)
N1 C5 1.367(2)
C10 C9 1.418(2)
C10 C17 1.528(2)
C9 C8 1.371(3)
C9 H9 0.9500
C17 C19 1.535(3)
C17 C18 1.536(3)
C17 C20 1.538(3)
C18 H18A 0.9800
C18 H18B 0.9800
C18 H18C 0.9800
C2 C3 1.364(3)
C2 C1 1.417(3)
C2 H2 0.9500
C11 C12 1.351(3)
C11 C4 1.436(3)
C11 H11 0.9500
C4 C3 1.405(3)
C4 C5 1.413(2)
C1 C13 1.534(3)
C5 C6 1.446(2)
C13 C16 1.534(3)
C13 C14 1.538(3)
C13 C15 1.539(3)
C6 C7 1.413(2)
C7 C8 1.404(3)
C7 C12 1.435(3)
C16 H16A 0.9800
C16 H16B 0.9800
C16 H16C 0.9800
C12 H12 0.9500
C15 H15A 0.9800
C15 H15B 0.9800
C15 H15C 0.9800
C3 H3 0.9500
C19 H19A 0.9800
C19 H19B 0.9800
C19 H19C 0.9800
C8 H8 0.9500
C20 H20A 0.9800
C20 H20B 0.9800
C20 H20C 0.9800
C14 H14A 0.9800
C14 H14B 0.9800
C14 H14C 0.9800

loop_
_geom_torsion_atom_site_label_1
_geom_torsion_atom_site_label_2
_geom_torsion_atom_site_label_3
_geom_torsion_atom_site_label_4
_geom_torsion
N1 Cu1 N2 C10 -171.83(16)
Br1 Cu1 N2 C10 28.00(19)
N1 Cu1 N2 C6 22.58(11)
Br1 Cu1 N2 C6 -137.59(9)
N2 Cu1 N1 C1 171.93(16)
Br1 Cu1 N1 C1 -27.89(19)
N2 Cu1 N1 C5 -23.23(11)
Br1 Cu1 N1 C5 136.96(9)
C6 N2 C10 C9 3.1(2)
Cu1 N2 C10 C9 -161.02(13)
C6 N2 C10 C17 -178.88(15)
Cu1 N2 C10 C17 17.0(2)
N2 C10 C9 C8 -0.2(3)
C17 C10 C9 C8 -178.16(17)
N2 C10 C17 C19 159.81(17)
C9 C10 C17 C19 -22.2(2)
N2 C10 C17 C18 39.3(2)
C9 C10 C17 C18 -142.65(17)
N2 C10 C17 C20 -81.0(2)
C9 C10 C17 C20 97.1(2)
C12 C11 C4 C3 -176.39(18)
C12 C11 C4 C5 2.4(3)
C5 N1 C1 C2 -5.4(3)
Cu1 N1 C1 C2 157.89(14)
C5 N1 C1 C13 175.36(15)
Cu1 N1 C1 C13 -21.3(2)
C3 C2 C1 N1 2.0(3)
C3 C2 C1 C13 -178.84(18)
C1 N1 C5 C4 4.6(2)
Cu1 N1 C5 C4 -162.51(13)
C1 N1 C5 C6 -172.53(15)
Cu1 N1 C5 C6 20.40(18)
C3 C4 C5 N1 -0.1(2)
C11 C4 C5 N1 -178.99(16)
C3 C4 C5 C6 176.93(16)
C11 C4 C5 C6 -1.9(2)
N1 C1 C13 C16 -34.9(2)
C2 C1 C13 C16 145.86(19)
N1 C1 C13 C14 -154.23(18)
C2 C1 C13 C14 26.6(2)
N1 C1 C13 C15 86.6(2)
C2 C1 C13 C15 -92.6(2)
C10 N2 C6 C7 -3.7(2)
Cu1 N2 C6 C7 164.09(13)
C10 N2 C6 C5 173.84(15)
Cu1 N2 C6 C5 -18.39(17)
N1 C5 C6 N2 -1.3(2)
C4 C5 C6 N2 -178.45(15)
N1 C5 C6 C7 176.33(15)
C4 C5 C6 C7 -0.8(2)
N2 C6 C7 C8 1.3(2)
C5 C6 C7 C8 -176.22(16)
N2 C6 C7 C12 -179.30(16)
C5 C6 C7 C12 3.2(2)
C4 C11 C12 C7 0.0(3)
C8 C7 C12 C11 176.56(17)
C6 C7 C12 C11 -2.8(3)
C1 C2 C3 C4 2.5(3)
C5 C4 C3 C2 -3.4(3)
C11 C4 C3 C2 175.46(18)
C10 C9 C8 C7 -2.2(3)
C6 C7 C8 C9 1.7(3)
C12 C7 C8 C9 -177.74(17)
